data_7100566
loop_
_publ_author_name
'Polly Arnold'
'Stephen T. Liddle'

_publ_section_title
;
Regioselective C-H activation of lanthanide-bound
N-heterocyclic carbenes
;
_journal_name_full 'Chemical Communications'
_journal_paper_doi 10.1039/b511265f
_journal_year 2005
_chemical_formula_moiety 'C58 H116 N14 Nd2 Si6'
_chemical_formula_sum 'C58 H116 N14 Nd2 Si6'
_chemical_formula_weight 1466.67
_space_group_IT_number 14
_symmetry_cell_setting monoclinic
_symmetry_space_group_name_Hall '-P 2ybc'
_symmetry_space_group_name_H-M 'P 1 21/c 1'
_cell_angle_alpha 90.00
_cell_angle_beta 97.695(2)
_cell_angle_gamma 90.00
_cell_formula_units_Z 2
_cell_length_a 11.2143(6)
_cell_length_b 15.5058(9)
_cell_length_c 22.3542(13)
_cell_measurement_temperature 150(2)
_cell_volume 3852.1(4)
_diffrn_ambient_temperature 150(2)
_exptl_crystal_density_diffrn 1.264
_cod_depositor_comments
;
The following automatic conversions were performed:
'_symmetry_cell_setting' value 'Monoclinic' changed to 'monoclinic'
according to '/home/saulius/struct/CIF-dictionaries/cif_core.dic'
dictionary named 'cif_core.dic' version 2.4.1 from 2010-06-29.

Automatic conversion script
Id: cif_fix_enum 1527 2010-12-29 10:47:43Z saulius 
;
_cod_original_sg_symbol_H-M 'P 21/c'
_cod_database_code 7100566

loop_
_symmetry_equiv_pos_as_xyz
'x, y, z'
'-x, y+1/2, -z+1/2'
'-x, -y, -z'
'x, -y-1/2, z-1/2'

loop_
_atom_site_label
_atom_site_type_symbol
_atom_site_fract_x
_atom_site_fract_y
_atom_site_fract_z
_atom_site_U_iso_or_equiv
_atom_site_adp_type
_atom_site_occupancy
_atom_site_symmetry_multiplicity
_atom_site_calc_flag
_atom_site_refinement_flags
_atom_site_disorder_assembly
_atom_site_disorder_group
Nd1 Nd 0.394008(13) 0.837832(9) 0.546736(6) 0.02542(5) Uani 1 1 d . . .
N1 N 0.0733(2) 0.76288(16) 0.52309(12) 0.0317(5) Uani 1 1 d . . .
N2 N 0.4484(2) 0.75694(16) 0.47242(11) 0.0319(5) Uani 1 1 d . . .
N3 N 0.1695(2) 0.72678(16) 0.45072(11) 0.0314(5) Uani 1 1 d . . .
C2 C 0.1774(2) 0.77876(19) 0.50031(13) 0.0308(6) Uani 1 1 d . . .
C4 C 0.0642(3) 0.6776(2) 0.44255(16) 0.0366(7) Uani 1 1 d . . .
C5 C 0.0051(3) 0.7017(2) 0.48857(16) 0.0397(7) Uani 1 1 d . . .
H5A H -0.0709 0.6803 0.4961 0.048 Uiso 1 1 calc R . .
C6 C 0.0305(3) 0.8079(2) 0.57531(15) 0.0372(7) Uani 1 1 d . . .
C7 C 0.1252(3) 0.8715(2) 0.60312(16) 0.0427(8) Uani 1 1 d . . .
H7A H 0.1989 0.8403 0.6186 0.064 Uiso 1 1 calc R . .
H7B H 0.0951 0.9024 0.6363 0.064 Uiso 1 1 calc R . .
H7C H 0.1428 0.9129 0.5723 0.064 Uiso 1 1 calc R . .
C8 C 0.0061(4) 0.7403(3) 0.62159(19) 0.0646(12) Uani 1 1 d . . .
H8A H -0.0551 0.6998 0.6031 0.097 Uiso 1 1 calc R . .
H8B H -0.0229 0.7687 0.6560 0.097 Uiso 1 1 calc R . .
H8C H 0.0805 0.7089 0.6354 0.097 Uiso 1 1 calc R . .
C9 C -0.0845(3) 0.8569(3) 0.55208(19) 0.0565(10) Uani 1 1 d . . .
H9A H -0.1460 0.8162 0.5342 0.085 Uiso 1 1 calc R . .
H9B H -0.0676 0.8988 0.5215 0.085 Uiso 1 1 calc R . .
H9C H -0.1138 0.8873 0.5857 0.085 Uiso 1 1 calc R . .
C10 C 0.2528(3) 0.7265(2) 0.40534(15) 0.0420(8) Uani 1 1 d . . .
H10A H 0.2089 0.7458 0.3663 0.050 Uiso 1 1 calc R . .
H10B H 0.2800 0.6666 0.4000 0.050 Uiso 1 1 calc R . .
C11 C 0.3628(3) 0.7836(2) 0.42112(14) 0.0361(7) Uani 1 1 d . . .
H11A H 0.4059 0.7870 0.3853 0.043 Uiso 1 1 calc R . .
H11B H 0.3348 0.8425 0.4291 0.043 Uiso 1 1 calc R . .
C12 C 0.5537(3) 0.7079(2) 0.45850(15) 0.0383(7) Uani 1 1 d . . .
C13 C 0.6316(3) 0.7630(3) 0.42115(17) 0.0487(9) Uani 1 1 d . . .
H13A H 0.6550 0.8165 0.4429 0.073 Uiso 1 1 calc R . .
H13B H 0.5853 0.7768 0.3820 0.073 Uiso 1 1 calc R . .
H13C H 0.7040 0.7307 0.4148 0.073 Uiso 1 1 calc R . .
C14 C 0.5189(3) 0.6236(2) 0.4241(2) 0.0544(10) Uani 1 1 d . . .
H14A H 0.4700 0.5880 0.4477 0.082 Uiso 1 1 calc R . .
H14B H 0.5919 0.5921 0.4179 0.082 Uiso 1 1 calc R . .
H14C H 0.4725 0.6372 0.3849 0.082 Uiso 1 1 calc R . .
C15 C 0.6274(3) 0.6862(3) 0.51864(17) 0.0495(9) Uani 1 1 d . . .
H15A H 0.5791 0.6509 0.5427 0.074 Uiso 1 1 calc R . .
H15B H 0.6512 0.7397 0.5405 0.074 Uiso 1 1 calc R . .
H15C H 0.6996 0.6542 0.5116 0.074 Uiso 1 1 calc R . .
Si1 Si 0.02041(8) 0.59401(6) 0.38252(5) 0.0438(2) Uani 1 1 d . . .
C16 C 0.0034(4) 0.6417(3) 0.3050(2) 0.0662(12) Uani 1 1 d . . .
H16A H 0.0807 0.6654 0.2971 0.099 Uiso 1 1 calc R . .
H16B H -0.0569 0.6878 0.3022 0.099 Uiso 1 1 calc R . .
H16C H -0.0226 0.5969 0.2752 0.099 Uiso 1 1 calc R . .
C17 C -0.1255(4) 0.5479(3) 0.3981(3) 0.0817(16) Uani 1 1 d . . .
H17A H -0.1522 0.5039 0.3678 0.122 Uiso 1 1 calc R . .
H17B H -0.1859 0.5939 0.3963 0.122 Uiso 1 1 calc R . .
H17C H -0.1153 0.5217 0.4383 0.122 Uiso 1 1 calc R . .
C18 C 0.1355(4) 0.5068(2) 0.3890(2) 0.0596(10) Uani 1 1 d . . .
H18A H 0.2127 0.5306 0.3810 0.089 Uiso 1 1 calc R . .
H18B H 0.1100 0.4613 0.3597 0.089 Uiso 1 1 calc R . .
H18C H 0.1443 0.4827 0.4299 0.089 Uiso 1 1 calc R . .
N4 N 0.4289(2) 0.79283(17) 0.64752(11) 0.0349(6) Uani 1 1 d . . .
Si2 Si 0.42863(9) 0.68477(7) 0.66106(5) 0.0450(2) Uani 1 1 d . . .
C19 C 0.3453(5) 0.6527(3) 0.7252(2) 0.0727(14) Uani 1 1 d . . .
H19A H 0.3873 0.6047 0.7475 0.109 Uiso 1 1 calc R . .
H19B H 0.2634 0.6348 0.7092 0.109 Uiso 1 1 calc R . .
H19C H 0.3417 0.7019 0.7524 0.109 Uiso 1 1 calc R . .
C20 C 0.5845(4) 0.6381(3) 0.6803(2) 0.0722(13) Uani 1 1 d . . .
H20A H 0.5844 0.5958 0.7129 0.108 Uiso 1 1 calc R . .
H20B H 0.6414 0.6844 0.6934 0.108 Uiso 1 1 calc R . .
H20C H 0.6085 0.6098 0.6446 0.108 Uiso 1 1 calc R . .
C21 C 0.3506(3) 0.6275(2) 0.59292(19) 0.0511(9) Uani 1 1 d . . .
H21A H 0.3361 0.5673 0.6033 0.077 Uiso 1 1 calc R . .
H21B H 0.4014 0.6293 0.5605 0.077 Uiso 1 1 calc R . .
H21C H 0.2737 0.6559 0.5794 0.077 Uiso 1 1 calc R . .
Si3 Si 0.45436(9) 0.87212(7) 0.70073(4) 0.0453(2) Uani 1 1 d . . .
C22 C 0.3374(4) 0.8767(4) 0.75419(18) 0.0694(12) Uani 1 1 d . . .
H22A H 0.3771 0.8870 0.7954 0.104 Uiso 1 1 calc R . .
H22B H 0.2937 0.8219 0.7528 0.104 Uiso 1 1 calc R . .
H22C H 0.2807 0.9237 0.7421 0.104 Uiso 1 1 calc R . .
C23 C 0.6052(4) 0.8629(3) 0.74753(19) 0.0678(12) Uani 1 1 d . . .
H23A H 0.5976 0.8760 0.7897 0.102 Uiso 1 1 calc R . .
H23B H 0.6611 0.9038 0.7327 0.102 Uiso 1 1 calc R . .
H23C H 0.6359 0.8041 0.7446 0.102 Uiso 1 1 calc R . .
C24 C 0.4468(4) 0.9803(2) 0.66268(16) 0.0523(9) Uani 1 1 d . . .
H24A H 0.4610 1.0257 0.6933 0.078 Uiso 1 1 calc R . .
H24B H 0.3670 0.9881 0.6394 0.078 Uiso 1 1 calc R . .
H24C H 0.5083 0.9835 0.6355 0.078 Uiso 1 1 calc R . .
N5 N 0.3118(2) 0.98129(17) 0.50856(12) 0.0374(6) Uani 1 1 d . . .
N6 N 0.36337(19) 1.03205(14) 0.48321(10) 0.0246(5) Uani 1 1 d . . .
N7 N 0.4105(2) 1.08316(17) 0.45649(13) 0.0403(6) Uani 1 1 d . . .
C25 C 0.1987(3) 0.9720(3) 0.33602(19) 0.0585(10) Uani 1 1 d . . .
H25A H 0.2309 0.9795 0.3787 0.088 Uiso 1 1 calc R . .
H25B H 0.1937 1.0282 0.3158 0.088 Uiso 1 1 calc R . .
H25C H 0.2519 0.9339 0.3167 0.088 Uiso 1 1 calc R . .
C26 C 0.0770(3) 0.9331(2) 0.33130(16) 0.0439(8) Uani 1 1 d . . .
C27 C 0.0110(3) 0.9161(3) 0.27511(17) 0.0542(9) Uani 1 1 d . . .
H27A H 0.0458 0.9273 0.2394 0.065 Uiso 1 1 calc R . .
C28 C -0.1035(4) 0.8833(3) 0.2706(2) 0.0691(12) Uani 1 1 d . . .
H28A H -0.1472 0.8725 0.2319 0.083 Uiso 1 1 calc R . .
C29 C -0.1558(4) 0.8658(3) 0.3220(2) 0.0660(11) Uani 1 1 d . . .
H29A H -0.2357 0.8442 0.3187 0.079 Uiso 1 1 calc R . .
C30 C -0.0912(4) 0.8800(3) 0.37758(19) 0.0606(10) Uani 1 1 d . . .
H30A H -0.1256 0.8667 0.4131 0.073 Uiso 1 1 calc R . .
C31 C 0.0239(4) 0.9136(2) 0.38225(16) 0.0512(9) Uani 1 1 d . . .
H31A H 0.0674 0.9236 0.4211 0.061 Uiso 1 1 calc R . .

loop_
_atom_site_aniso_label
_atom_site_aniso_U_11
_atom_site_aniso_U_22
_atom_site_aniso_U_33
_atom_site_aniso_U_23
_atom_site_aniso_U_13
_atom_site_aniso_U_12
Nd1 0.02329(8) 0.02617(8) 0.02653(8) 0.00238(6) 0.00232(5) -0.00367(6)
N1 0.0221(11) 0.0323(13) 0.0410(14) -0.0013(11) 0.0048(10) -0.0024(9)
N2 0.0229(11) 0.0396(14) 0.0334(13) -0.0019(11) 0.0046(10) -0.0033(10)
N3 0.0239(12) 0.0317(13) 0.0376(13) -0.0037(10) 0.0002(10) -0.0027(10)
C2 0.0240(13) 0.0313(15) 0.0374(16) 0.0014(12) 0.0053(12) 0.0007(11)
C4 0.0260(14) 0.0335(16) 0.0498(19) -0.0049(13) 0.0025(13) -0.0041(12)
C5 0.0265(14) 0.0366(17) 0.056(2) -0.0043(15) 0.0039(14) -0.0083(13)
C6 0.0269(15) 0.0435(17) 0.0425(17) -0.0036(14) 0.0093(13) -0.0005(13)
C7 0.0316(16) 0.053(2) 0.0434(18) -0.0107(16) 0.0056(14) -0.0010(14)
C8 0.080(3) 0.059(3) 0.062(3) -0.002(2) 0.037(2) -0.007(2)
C9 0.0304(18) 0.072(3) 0.066(3) -0.024(2) 0.0027(17) 0.0088(16)
C10 0.0327(16) 0.056(2) 0.0379(17) -0.0133(15) 0.0049(13) -0.0071(14)
C11 0.0317(15) 0.0457(18) 0.0322(15) -0.0030(13) 0.0086(12) -0.0055(13)
C12 0.0311(15) 0.0421(18) 0.0434(18) -0.0064(14) 0.0107(13) -0.0013(13)
C13 0.0317(17) 0.067(2) 0.051(2) -0.0076(18) 0.0168(15) -0.0061(16)
C14 0.043(2) 0.047(2) 0.075(3) -0.0156(19) 0.0155(18) -0.0004(16)
C15 0.0292(16) 0.061(2) 0.059(2) 0.0057(18) 0.0075(15) 0.0075(15)
Si1 0.0364(5) 0.0410(5) 0.0536(6) -0.0153(4) 0.0047(4) -0.0071(4)
C16 0.066(3) 0.067(3) 0.059(3) -0.015(2) -0.014(2) -0.004(2)
C17 0.051(2) 0.082(3) 0.117(4) -0.048(3) 0.027(3) -0.036(2)
C18 0.071(3) 0.042(2) 0.065(3) -0.0141(18) 0.006(2) 0.0074(19)
N4 0.0300(13) 0.0424(15) 0.0321(13) 0.0081(11) 0.0029(10) -0.0032(11)
Si2 0.0405(5) 0.0483(5) 0.0477(5) 0.0232(4) 0.0109(4) 0.0058(4)
C19 0.080(3) 0.073(3) 0.070(3) 0.036(2) 0.031(3) 0.002(2)
C20 0.060(3) 0.088(3) 0.068(3) 0.032(2) 0.006(2) 0.029(2)
C21 0.046(2) 0.0325(17) 0.077(3) 0.0096(17) 0.0177(18) -0.0017(15)
Si3 0.0434(5) 0.0634(6) 0.0282(4) 0.0011(4) 0.0010(4) -0.0092(5)
C22 0.069(3) 0.100(4) 0.043(2) -0.015(2) 0.018(2) -0.012(3)
C23 0.058(3) 0.091(3) 0.050(2) 0.008(2) -0.0119(19) -0.014(2)
C24 0.065(2) 0.050(2) 0.0415(19) -0.0119(16) 0.0046(17) -0.0060(18)
N5 0.0308(13) 0.0333(13) 0.0478(15) 0.0087(12) 0.0042(11) 0.0003(11)
N6 0.0183(10) 0.0238(11) 0.0310(12) 0.0002(9) 0.0002(9) 0.0010(9)
N7 0.0302(13) 0.0367(14) 0.0539(17) 0.0054(13) 0.0049(12) -0.0093(11)
C25 0.048(2) 0.070(3) 0.056(2) -0.013(2) 0.0030(18) 0.0016(19)
C26 0.0418(18) 0.0403(18) 0.049(2) -0.0003(15) 0.0020(15) 0.0084(14)
C27 0.053(2) 0.070(3) 0.0387(18) 0.0080(17) 0.0022(16) -0.0042(19)
C28 0.060(3) 0.093(3) 0.051(2) 0.016(2) -0.006(2) -0.020(2)
C29 0.056(2) 0.077(3) 0.064(3) 0.012(2) 0.007(2) -0.015(2)
C30 0.071(3) 0.060(3) 0.054(2) 0.013(2) 0.019(2) -0.005(2)
C31 0.067(2) 0.045(2) 0.0400(19) 0.0025(15) 0.0010(17) 0.0094(18)

loop_
_geom_bond_atom_site_label_1
_geom_bond_atom_site_label_2
_geom_bond_distance
_geom_bond_site_symmetry_2
_geom_bond_publ_flag
Nd1 N2 2.231(2) . ?
Nd1 N4 2.341(2) . ?
Nd1 N5 2.513(3) . ?
Nd1 N7 2.521(3) 3_676 ?
Nd1 C2 2.672(3) . ?
Nd1 C11 2.907(3) . ?
Nd1 Si3 3.4592(9) . ?
Nd1 Si2 3.4712(9) . ?
N1 C2 1.357(4) . ?
N1 C5 1.386(4) . ?
N1 C6 1.493(4) . ?
N2 C11 1.453(4) . ?
N2 C12 1.473(4) . ?
N3 C2 1.364(4) . ?
N3 C4 1.397(4) . ?
N3 C10 1.468(4) . ?
C4 C5 1.350(5) . ?
C4 Si1 1.883(3) . ?
C6 C7 1.521(5) . ?
C6 C8 1.523(5) . ?
C6 C9 1.527(5) . ?
C10 C11 1.521(4) . ?
C12 C15 1.518(5) . ?
C12 C14 1.539(5) . ?
C12 C13 1.545(5) . ?
Si1 C17 1.861(4) . ?
Si1 C18 1.861(4) . ?
Si1 C16 1.869(5) . ?
N4 Si2 1.703(3) . ?
N4 Si3 1.708(3) . ?
Si2 C21 1.876(4) . ?
Si2 C19 1.881(4) . ?
Si2 C20 1.887(4) . ?
Si3 C23 1.872(4) . ?
Si3 C24 1.877(4) . ?
Si3 C22 1.891(4) . ?
N5 N6 1.168(3) . ?
N6 N7 1.162(3) . ?
N7 Nd1 2.521(2) 3_676 ?
C25 C26 1.483(5) . ?
C26 C31 1.387(5) . ?
C26 C27 1.395(5) . ?
C27 C28 1.372(6) . ?
C28 C29 1.385(6) . ?
C29 C30 1.370(6) . ?
C30 C31 1.383(6) . ?
